data_7157569
loop_
_publ_author_name
'Deng, Jiajie'
'Wu, Xueting'
'Guo, Guiling'
'Zhao, Xiaohu'
'Yu, Zhipeng'

_publ_section_title
;
 Photoisomerization-enhanced 1,3-dipolar cycloaddition of carbon-bridged
 octocyclic azobenzene with photo-released nitrile imine for peptide
 stapling and imaging in live cells.
;
_journal_issue 29
_journal_name_full 'Organic &amp; biomolecular chemistry'
_journal_page_first 5602
_journal_page_last 5607
_journal_paper_doi 10.1039/d0ob01027h
_journal_volume 18
_journal_year 2020
_chemical_formula_moiety 'C14 H12 N2'
_chemical_formula_sum 'C14 H12 N2'
_chemical_formula_weight 208.26
_chemical_properties_physical Light-sensitive
_space_group_crystal_system orthorhombic
_space_group_IT_number 61
_space_group_name_Hall '-P 2ac 2ab'
_space_group_name_H-M_alt 'P b c a'
_atom_sites_solution_hydrogens geom
_atom_sites_solution_primary direct
_audit_creation_date 2017-09-18
_audit_creation_method
;
Olex2 1.2
(compiled 2017.03.28 svn.r3405 for OlexSys, GUI svn.r5337)
;
_audit_update_record
;
2020-03-23 deposited with the CCDC.	2020-06-29 downloaded from the CCDC.
;
_cell_angle_alpha 90
_cell_angle_beta 90
_cell_angle_gamma 90
_cell_formula_units_Z 8
_cell_length_a 12.3316(5)
_cell_length_b 12.7106(5)
_cell_length_c 14.1603(6)
_cell_measurement_reflns_used 3565
_cell_measurement_temperature 139
_cell_measurement_theta_max 72.4070
_cell_measurement_theta_min 4.7500
_cell_volume 2219.51(16)
_computing_cell_refinement
;
CrysAlisPro, Agilent Technologies,
Version 1.171.37.35 (release 13-08-2014 CrysAlis171 .NET)
(compiled Aug 13 2014,18:06:01)
;
_computing_data_collection
;
CrysAlisPro, Agilent Technologies,
Version 1.171.37.35 (release 13-08-2014 CrysAlis171 .NET)
(compiled Aug 13 2014,18:06:01)
;
_computing_data_reduction
;
CrysAlisPro, Agilent Technologies,
Version 1.171.37.35 (release 13-08-2014 CrysAlis171 .NET)
(compiled Aug 13 2014,18:06:01)
;
_computing_molecular_graphics 'Olex2 (Dolomanov et al., 2009)'
_computing_publication_material 'Olex2 (Dolomanov et al., 2009)'
_computing_structure_refinement 'ShelXL (Sheldrick, 2015)'
_computing_structure_solution 'ShelXS (Sheldrick, 2008)'
_diffrn_ambient_environment air
_diffrn_ambient_temperature 139
_diffrn_detector 'CCD plate'
_diffrn_detector_area_resol_mean 15.9595
_diffrn_detector_type EosS2
_diffrn_measured_fraction_theta_full 0.998
_diffrn_measured_fraction_theta_max 0.977
_diffrn_measurement_details
;
#__ type_ start__ end____ width___ exp.time_
  1 omega   17.00  105.00   1.0000    1.0000
omega____ theta____ kappa____ phi______ frames
    -       35.7921   38.0000  150.0000 88

#__ type_ start__ end____ width___ exp.time_
  2 omega   23.00   89.00   1.0000    1.0000
omega____ theta____ kappa____ phi______ frames
    -       35.7921 -125.0000 -150.0000 66

#__ type_ start__ end____ width___ exp.time_
  3 omega   19.00  103.00   1.0000    1.0000
omega____ theta____ kappa____ phi______ frames
    -       35.7921   57.0000  -30.0000 84

#__ type_ start__ end____ width___ exp.time_
  4 omega   23.00   89.00   1.0000    1.0000
omega____ theta____ kappa____ phi______ frames
    -       35.7921 -125.0000  -90.0000 66

#__ type_ start__ end____ width___ exp.time_
  5 omega    1.00   75.00   1.0000    1.0000
omega____ theta____ kappa____ phi______ frames
    -       35.7921  -99.0000  -60.0000 74

#__ type_ start__ end____ width___ exp.time_
  6 omega   91.00  174.00   1.0000    1.0000
omega____ theta____ kappa____ phi______ frames
    -      108.0000   61.0000    0.0000 83

#__ type_ start__ end____ width___ exp.time_
  7 omega   38.00   90.00   1.0000    1.0000
omega____ theta____ kappa____ phi______ frames
    -      108.0000  -30.0000 -120.0000 52

#__ type_ start__ end____ width___ exp.time_
  8 omega   44.00  115.00   1.0000    1.0000
omega____ theta____ kappa____ phi______ frames
    -      108.0000 -111.0000  120.0000 71

#__ type_ start__ end____ width___ exp.time_
  9 omega   56.00   82.00   1.0000    1.0000
omega____ theta____ kappa____ phi______ frames
    -      108.0000  -30.0000  -90.0000 26

#__ type_ start__ end____ width___ exp.time_
 10 omega   38.00   63.00   1.0000    1.0000
omega____ theta____ kappa____ phi______ frames
    -      108.0000  -30.0000    0.0000 25

#__ type_ start__ end____ width___ exp.time_
 11 omega   40.00   81.00   1.0000    1.0000
omega____ theta____ kappa____ phi______ frames
    -      108.0000  -45.0000  -30.0000 41

#__ type_ start__ end____ width___ exp.time_
 12 omega   89.00  142.00   1.0000    1.0000
omega____ theta____ kappa____ phi______ frames
    -      108.0000   30.0000  -90.0000 53
;
_diffrn_measurement_device 'four-circle diffractometer'
_diffrn_measurement_device_type 'New Gemini, Dual, Cu at zero, EosS2'
_diffrn_measurement_method '\w scans'
_diffrn_orient_matrix_UB_11 -0.1103465000
_diffrn_orient_matrix_UB_12 0.0203791000
_diffrn_orient_matrix_UB_13 0.0476876000
_diffrn_orient_matrix_UB_21 0.0562629000
_diffrn_orient_matrix_UB_22 0.0686561000
_diffrn_orient_matrix_UB_23 0.0751708000
_diffrn_orient_matrix_UB_31 -0.0163414000
_diffrn_orient_matrix_UB_32 0.0976008000
_diffrn_orient_matrix_UB_33 -0.0627563000
_diffrn_radiation_monochromator graphite
_diffrn_radiation_probe x-ray
_diffrn_radiation_type CuK\a
_diffrn_radiation_wavelength 1.54184
_diffrn_reflns_av_R_equivalents 0.0225
_diffrn_reflns_av_unetI/netI 0.0232
_diffrn_reflns_Laue_measured_fraction_full 0.998
_diffrn_reflns_Laue_measured_fraction_max 0.977
_diffrn_reflns_limit_h_max 14
_diffrn_reflns_limit_h_min -15
_diffrn_reflns_limit_k_max 15
_diffrn_reflns_limit_k_min -10
_diffrn_reflns_limit_l_max 17
_diffrn_reflns_limit_l_min -16
_diffrn_reflns_number 6425
_diffrn_reflns_point_group_measured_fraction_full 0.998
_diffrn_reflns_point_group_measured_fraction_max 0.977
_diffrn_reflns_theta_full 67.684
_diffrn_reflns_theta_max 72.228
_diffrn_reflns_theta_min 5.896
_diffrn_source 'Enhance (Cu) X-ray Source'
_exptl_absorpt_coefficient_mu 0.581
_exptl_absorpt_correction_T_max 1.00000
_exptl_absorpt_correction_T_min 0.53094
_exptl_absorpt_correction_type multi-scan
_exptl_absorpt_process_details
;
CrysAlisPro, Agilent Technologies,
Version 1.171.37.35 (release 13-08-2014 CrysAlis171 .NET)
(compiled Aug 13 2014,18:06:01)
Empirical absorption correction using spherical harmonics,
 implemented in SCALE3 ABSPACK scaling algorithm.
;
_exptl_crystal_colour 'metallic blackish black'
_exptl_crystal_colour_lustre metallic
_exptl_crystal_colour_modifier blackish
_exptl_crystal_colour_primary black
_exptl_crystal_density_diffrn 1.246
_exptl_crystal_description block
_exptl_crystal_F_000 880
_exptl_crystal_size_max 0.7
_exptl_crystal_size_mid 0.6
_exptl_crystal_size_min 0.5
_refine_diff_density_max 0.226
_refine_diff_density_min -0.386
_refine_diff_density_rms 0.079
_refine_ls_extinction_method none
_refine_ls_goodness_of_fit_ref 1.066
_refine_ls_hydrogen_treatment constr
_refine_ls_matrix_type full
_refine_ls_number_parameters 145
_refine_ls_number_reflns 2139
_refine_ls_number_restraints 0
_refine_ls_restrained_S_all 1.066
_refine_ls_R_factor_all 0.0563
_refine_ls_R_factor_gt 0.0539
_refine_ls_shift/su_max 0.001
_refine_ls_shift/su_mean 0.000
_refine_ls_structure_factor_coef Fsqd
_refine_ls_weighting_details 'w=1/[\s^2^(Fo^2^)+(0.0922P)^2^+0.7007P] where P=(Fo^2^+2Fc^2^)/3'
_refine_ls_weighting_scheme calc
_refine_ls_wR_factor_gt 0.1424
_refine_ls_wR_factor_ref 0.1454
_reflns_Friedel_coverage 0.000
_reflns_number_gt 1996
_reflns_number_total 2139
_reflns_threshold_expression 'I > 2\s(I)'
_cod_data_source_file d0ob01027h2.cif
_cod_data_source_block yzp-dfa-d4-e-139k
_cod_depositor_comments 'Adding full bibliography for 7157568--7157569.cif.'
_cod_original_cell_volume 2219.53(15)
_cod_database_code 7157569
_shelx_shelxl_version_number 2014/7
_shelx_space_group_comment
;
The symmetry employed for this shelxl refinement is uniquely defined
by the following loop, which should always be used as a source of
symmetry information in preference to the above space-group names.
They are only intended as comments.
;
_reflns_odcompleteness_completeness 99.69
_reflns_odcompleteness_iscentric 1
_reflns_odcompleteness_theta 66.97
_olex2_refinement_description
;
1. Fixed Uiso
 At 1.2 times of:
  All C(H) groups, All C(H,H) groups
2.a Secondary CH2 refined with riding coordinates:
 C5(H5A,H5B), C12(H12A,H12B)
2.b Aromatic/amide H refined with riding coordinates:
 C1(H1), C4(H4), C8(H8), C9(H9), C11(H11), C14(H14), C15(H15), C16(H16)
;
_olex2_date_sample_data_collection 2017-09-18
_olex2_submission_special_instructions 'No special instructions were received'

loop_
_space_group_symop_operation_xyz
'x, y, z'
'-x+1/2, -y, z+1/2'
'x+1/2, -y+1/2, -z'
'-x, y+1/2, -z+1/2'
'-x, -y, -z'
'x-1/2, y, -z-1/2'
'-x-1/2, y-1/2, z'
'x, -y-1/2, z-1/2'

loop_
_atom_site_label
_atom_site_type_symbol
_atom_site_fract_x
_atom_site_fract_y
_atom_site_fract_z
_atom_site_U_iso_or_equiv
_atom_site_adp_type
_atom_site_occupancy
_atom_site_site_symmetry_order
_atom_site_calc_flag
_atom_site_refinement_flags_posn
_atom_site_refinement_flags_adp
_atom_site_refinement_flags_occupancy
_atom_site_disorder_assembly
_atom_site_disorder_group
C1 C 0.16341(12) 0.33344(12) 0.95726(11) 0.0250(4) Uani 1 1 d . . . . .
H1 H 0.2120 0.3846 0.9327 0.030 Uiso 1 1 calc R . . . .
N2 N 0.04856(9) 0.06999(9) 0.82384(8) 0.0205(3) Uani 1 1 d . . . . .
C3 C 0.15244(11) 0.23696(11) 0.91099(10) 0.0205(3) Uani 1 1 d . . . . .
C4 C 0.02466(12) 0.18374(12) 1.03502(10) 0.0229(3) Uani 1 1 d . . . . .
H4 H -0.0206 0.1313 1.0621 0.027 Uiso 1 1 calc R . . . .
C5 C 0.27189(11) 0.10627(11) 0.80588(10) 0.0229(3) Uani 1 1 d . . . . .
H5A H 0.3422 0.1192 0.7741 0.027 Uiso 1 1 calc R . . . .
H5B H 0.2884 0.0775 0.8692 0.027 Uiso 1 1 calc R . . . .
C6 C 0.08115(11) 0.16406(11) 0.95231(9) 0.0194(3) Uani 1 1 d . . . . .
N7 N 0.08511(9) 0.06384(9) 0.90664(8) 0.0204(3) Uani 1 1 d . . . . .
C8 C 0.03550(12) 0.28178(12) 1.07762(10) 0.0266(4) Uani 1 1 d . . . . .
H8 H -0.0043 0.2978 1.1332 0.032 Uiso 1 1 calc R . . . .
C9 C 0.10702(12) -0.13850(12) 0.64587(10) 0.0246(3) Uani 1 1 d . . . . .
H9 H 0.0725 -0.1936 0.6120 0.030 Uiso 1 1 calc R . . . .
C10 C 0.21262(11) 0.02016(11) 0.75009(10) 0.0195(3) Uani 1 1 d . . . . .
C11 C 0.21540(12) -0.11665(12) 0.63056(10) 0.0241(3) Uani 1 1 d . . . . .
H11 H 0.2549 -0.1560 0.5851 0.029 Uiso 1 1 calc R . . . .
C12 C 0.21571(12) 0.21501(11) 0.82021(10) 0.0227(3) Uani 1 1 d . . . . .
H12A H 0.2725 0.2697 0.8147 0.027 Uiso 1 1 calc R . . . .
H12B H 0.1652 0.2254 0.7667 0.027 Uiso 1 1 calc R . . . .
C13 C 0.10221(11) -0.00356(10) 0.76312(10) 0.0194(3) Uani 1 1 d . . . . .
C14 C 0.10459(13) 0.35601(12) 1.03856(11) 0.0287(4) Uani 1 1 d . . . . .
H14 H 0.1118 0.4230 1.0676 0.034 Uiso 1 1 calc R . . . .
C15 C 0.04903(12) -0.07964(12) 0.71093(10) 0.0235(3) Uani 1 1 d . . . . .
H15 H -0.0264 -0.0914 0.7196 0.028 Uiso 1 1 calc R . . . .
C16 C 0.26686(11) -0.03753(12) 0.68134(10) 0.0223(3) Uani 1 1 d . . . . .
H16 H 0.3409 -0.0225 0.6688 0.027 Uiso 1 1 calc R . . . .

loop_
_atom_site_aniso_label
_atom_site_aniso_U_11
_atom_site_aniso_U_22
_atom_site_aniso_U_33
_atom_site_aniso_U_23
_atom_site_aniso_U_13
_atom_site_aniso_U_12
C1 0.0297(8) 0.0212(7) 0.0239(8) 0.0013(6) -0.0054(6) -0.0026(6)
N2 0.0172(6) 0.0237(6) 0.0205(6) -0.0030(5) 0.0012(4) -0.0036(5)
C3 0.0224(7) 0.0207(7) 0.0182(7) 0.0026(5) -0.0051(5) 0.0002(5)
C4 0.0259(7) 0.0255(7) 0.0174(7) 0.0016(5) -0.0016(5) 0.0025(6)
C5 0.0186(7) 0.0262(8) 0.0239(7) -0.0008(6) -0.0008(5) -0.0026(6)
C6 0.0216(7) 0.0193(6) 0.0173(7) 0.0006(5) -0.0038(5) 0.0014(5)
N7 0.0226(6) 0.0204(6) 0.0182(6) -0.0003(4) 0.0031(4) -0.0038(5)
C8 0.0298(8) 0.0311(8) 0.0187(7) -0.0039(6) -0.0024(6) 0.0052(6)
C9 0.0270(7) 0.0254(7) 0.0214(7) -0.0047(6) -0.0025(6) -0.0011(6)
C10 0.0189(7) 0.0220(7) 0.0176(7) 0.0028(5) -0.0024(5) 0.0004(5)
C11 0.0260(7) 0.0276(7) 0.0187(7) -0.0023(6) 0.0004(5) 0.0059(6)
C12 0.0253(7) 0.0206(7) 0.0220(8) 0.0025(5) 0.0000(5) -0.0054(6)
C13 0.0205(7) 0.0219(7) 0.0159(7) 0.0003(5) 0.0001(5) 0.0002(5)
C14 0.0349(8) 0.0243(8) 0.0270(8) -0.0074(6) -0.0079(6) 0.0025(6)
C15 0.0202(7) 0.0282(8) 0.0221(7) -0.0028(6) 0.0004(5) -0.0033(6)
C16 0.0179(7) 0.0274(7) 0.0216(7) 0.0027(5) -0.0003(5) 0.0027(6)

loop_
_atom_type_symbol
_atom_type_description
_atom_type_scat_dispersion_real
_atom_type_scat_dispersion_imag
_atom_type_scat_source
C C 0.0181 0.0091 'International Tables Vol C Tables 4.2.6.8 and 6.1.1.4'
H H 0.0000 0.0000 'International Tables Vol C Tables 4.2.6.8 and 6.1.1.4'
N N 0.0311 0.0180 'International Tables Vol C Tables 4.2.6.8 and 6.1.1.4'

loop_
_geom_angle_atom_site_label_1
_geom_angle_atom_site_label_2
_geom_angle_atom_site_label_3
_geom_angle
_geom_angle_site_symmetry_1
_geom_angle_site_symmetry_3
_geom_angle_publ_flag
C14 C1 C3 121.25(14) . . ?
N7 N2 C13 110.69(11) . . ?
C1 C3 C6 116.37(13) . . ?
C1 C3 C12 120.33(13) . . ?
C6 C3 C12 123.30(13) . . ?
C6 C4 C8 118.69(14) . . ?
C10 C5 C12 119.17(12) . . ?
C3 C6 N7 112.21(12) . . ?
C4 C6 C3 123.21(13) . . ?
C4 C6 N7 124.09(13) . . ?
N2 N7 C6 110.73(11) . . ?
C14 C8 C4 119.72(14) . . ?
C11 C9 C15 119.66(13) . . ?
C13 C10 C5 123.11(12) . . ?
C16 C10 C5 120.49(12) . . ?
C16 C10 C13 116.39(12) . . ?
C9 C11 C16 120.38(13) . . ?
C3 C12 C5 119.85(12) . . ?
C10 C13 N2 112.71(12) . . ?
C15 C13 N2 123.94(12) . . ?
C15 C13 C10 122.61(13) . . ?
C8 C14 C1 120.69(14) . . ?
C13 C15 C9 119.23(13) . . ?
C11 C16 C10 121.63(13) . . ?

loop_
_geom_bond_atom_site_label_1
_geom_bond_atom_site_label_2
_geom_bond_distance
_geom_bond_site_symmetry_2
_geom_bond_publ_flag
C1 C3 1.397(2) . ?
C1 C14 1.391(2) . ?
N2 N7 1.2585(17) . ?
N2 C13 1.4321(17) . ?
C3 C6 1.405(2) . ?
C3 C12 1.529(2) . ?
C4 C6 1.3855(19) . ?
C4 C8 1.391(2) . ?
C5 C10 1.5351(19) . ?
C5 C12 1.559(2) . ?
C6 N7 1.4295(18) . ?
C8 C14 1.386(2) . ?
C9 C11 1.382(2) . ?
C9 C15 1.386(2) . ?
C10 C13 1.4066(19) . ?
C10 C16 1.390(2) . ?
C11 C16 1.390(2) . ?
C13 C15 1.383(2) . ?
